data_2209793
loop_
_publ_author_name
'Ferrer, Montserrat'
'Guti\'errez, Albert'
'Mounir, Mounia'
'Solans, Xavier'
'Font-Bardia, Merc\`e'

_publ_section_title
;
 2,3-5,6-Tetrafluoro-1,4-di-4-pyridylbenzene
;
_journal_coeditor_code CI2088
_journal_issue 8
_journal_name_full 'Acta Crystallographica Section E'
_journal_page_first o3213
_journal_page_last o3214
_journal_paper_doi 10.1107/S1600536806025402
_journal_volume 62
_journal_year 2006
_chemical_formula_iupac 'C16 H8 F4 N2'
_chemical_formula_moiety 'C16 H8 F4 N2'
_chemical_formula_sum 'C16 H8 F4 N2'
_chemical_formula_weight 304.24
_chemical_name_systematic
;
2,3-5,6-Tetrafluoro-1,4-di-4-pyridylbenzene
;
_space_group_IT_number 15
_symmetry_cell_setting monoclinic
_symmetry_space_group_name_Hall '-C 2yc'
_symmetry_space_group_name_H-M 'C 1 2/c 1'
_atom_sites_solution_hydrogens geom
_atom_sites_solution_primary direct
_atom_sites_solution_secondary difmap
_audit_creation_method SHELXL-97
_cell_angle_alpha 90.00
_cell_angle_beta 100.56(3)
_cell_angle_gamma 90.00
_cell_formula_units_Z 4
_cell_length_a 17.126(10)
_cell_length_b 5.919(5)
_cell_length_c 12.376(8)
_cell_measurement_reflns_used 147
_cell_measurement_temperature 294
_cell_measurement_theta_max 21.57
_cell_measurement_theta_min 6.34
_cell_volume 1233.3(15)
_computing_cell_refinement 'AUTOMAR (Klein & Bartels, 2000)'
_computing_data_collection 'MARXDS (Klein, 2000)'
_computing_data_reduction 'MARSCALE (Klein, 1998)'
_computing_molecular_graphics 'ORTEP-3 for Windows (Farrugia, 2003)'
_computing_publication_material 'PLATON (Spek, 2003)'
_computing_structure_refinement 'SHELXL97 (Sheldrick, 1997)'
_computing_structure_solution 'SHELXS97 (Sheldrick, 1997)'
_diffrn_ambient_temperature 294
_diffrn_measured_fraction_theta_full 0.981
_diffrn_measured_fraction_theta_max 0.941
_diffrn_measurement_device_type
;
MAR345 image-plate diffractometer
;
_diffrn_measurement_method \f
_diffrn_radiation_monochromator graphite
_diffrn_radiation_source 'fine-focus sealed tube'
_diffrn_radiation_type MoK\a
_diffrn_radiation_wavelength 0.71073
_diffrn_reflns_av_R_equivalents 0.0262
_diffrn_reflns_av_sigmaI/netI 0.0248
_diffrn_reflns_limit_h_max 22
_diffrn_reflns_limit_h_min -23
_diffrn_reflns_limit_k_max 7
_diffrn_reflns_limit_k_min 0
_diffrn_reflns_limit_l_max 17
_diffrn_reflns_limit_l_min 0
_diffrn_reflns_number 6143
_diffrn_reflns_theta_full 25.00
_diffrn_reflns_theta_max 30.00
_diffrn_reflns_theta_min 2.42
_diffrn_standards_decay_% 0
_diffrn_standards_interval_count 0
_diffrn_standards_interval_time 0
_diffrn_standards_number 0
_exptl_absorpt_coefficient_mu 0.141
_exptl_absorpt_correction_type none
_exptl_crystal_colour white
_exptl_crystal_density_diffrn 1.639
_exptl_crystal_density_method 'not measured'
_exptl_crystal_description Prism
_exptl_crystal_F_000 616
_exptl_crystal_size_max 0.3
_exptl_crystal_size_mid 0.2
_exptl_crystal_size_min 0.1
_refine_diff_density_max 0.485
_refine_diff_density_min -0.418
_refine_ls_extinction_coef 0.014(3)
_refine_ls_extinction_expression Fc^*^=kFc[1+0.001xFc^2^\l^3^/sin(2\q)]^-1/4^
_refine_ls_extinction_method SHELXL97
_refine_ls_goodness_of_fit_ref 1.207
_refine_ls_hydrogen_treatment constr
_refine_ls_matrix_type full
_refine_ls_number_parameters 101
_refine_ls_number_reflns 1693
_refine_ls_number_restraints 0
_refine_ls_restrained_S_all 1.207
_refine_ls_R_factor_all 0.0651
_refine_ls_R_factor_gt 0.0586
_refine_ls_shift/su_max 0.001
_refine_ls_shift/su_mean 0.000
_refine_ls_structure_factor_coef Fsqd
_refine_ls_weighting_details 'calc w=1/[\s^2^(Fo^2^)+(0.0816P)^2^+0.0195P] where P=(Fo^2^+2Fc^2^)/3'
_refine_ls_weighting_scheme calc
_refine_ls_wR_factor_gt 0.1315
_refine_ls_wR_factor_ref 0.1368
_reflns_number_gt 1473
_reflns_number_total 1693
_reflns_threshold_expression I>2\s(I)
_cod_data_source_file ci2088.cif
_cod_data_source_block I
_cod_depositor_comments
;
The following automatic conversions were performed:
'_symmetry_cell_setting' value 'Monoclinic' changed to 'monoclinic'
according to '/home/saulius/struct/CIF-dictionaries/cif_core.dic'
dictionary named 'cif_core.dic' version 2.4.1 from 2010-06-29.

Automatic conversion script
Id: cif_fix_enum 1527 2010-12-29 10:47:43Z saulius 

The following automatic conversions were performed:

'_symmetry_cell_setting' value 'Monoclinic' changed to 'monoclinic'
according to /home/saulius/struct/CIF-dictionaries/cif_core.dic
dictionary named 'cif_core.dic' version 2.4.1 from 2010-06-29.

Automatic conversion script
Id: cif_fix_values 1715 2011-07-08 13:25:40Z adriana 
;
_cod_original_sg_symbol_H-M C2/c
_cod_database_code 2209793
_cod_database_fobs_code 2209793

loop_
_symmetry_equiv_pos_as_xyz
'x, y, z'
'-x, y, -z+1/2'
'x+1/2, y+1/2, z'
'-x+1/2, y+1/2, -z+1/2'
'-x, -y, -z'
'x, -y, z-1/2'
'-x+1/2, -y+1/2, -z'
'x+1/2, -y+1/2, z-1/2'

loop_
_atom_site_type_symbol
_atom_site_label
_atom_site_fract_x
_atom_site_fract_y
_atom_site_fract_z
_atom_site_U_iso_or_equiv
_atom_site_adp_type
_atom_site_calc_flag
_atom_site_refinement_flags
_atom_site_occupancy
N N 0.20933(7) 0.50516(17) 0.41828(9) 0.0519(3) Uani d . 1
F F1 -0.00231(4) 0.14631(9) 0.13829(5) 0.0458(2) Uani d . 1
F F2 -0.10191(4) 0.14893(10) -0.05090(5) 0.0461(2) Uani d . 1
C C1 0.15711(7) 0.31785(17) 0.24699(10) 0.0433(3) Uani d . 1
H H1 0.1573 0.1914 0.2024 0.052 Uiso calc R 1
C C2 0.20533(7) 0.32728(19) 0.35079(10) 0.0497(3) Uani d . 1
H H2 0.2366 0.2021 0.3745 0.060 Uiso calc R 1
C C3 0.16328(8) 0.68117(19) 0.38226(9) 0.0475(3) Uani d . 1
H H3 0.1654 0.8070 0.4277 0.057 Uiso calc R 1
C C4 0.11220(7) 0.68866(17) 0.28090(9) 0.0413(3) Uani d . 1
H H4 0.0811 0.8155 0.2598 0.050 Uiso calc R 1
C C5 0.10880(6) 0.50163(16) 0.21184(8) 0.0360(2) Uani d . 1
C C6 0.05390(5) 0.49946(14) 0.10312(7) 0.0345(2) Uani d . 1
C C7 0.00131(6) 0.32302(15) 0.07101(7) 0.0348(3) Uani d . 1
C C8 -0.05135(6) 0.32455(15) -0.02883(8) 0.0358(3) Uani d . 1

loop_
_atom_site_aniso_label
_atom_site_aniso_U_11
_atom_site_aniso_U_22
_atom_site_aniso_U_33
_atom_site_aniso_U_12
_atom_site_aniso_U_13
_atom_site_aniso_U_23
N 0.0497(5) 0.0572(6) 0.0417(5) -0.0049(4) -0.0100(4) 0.0028(4)
F1 0.0562(4) 0.0415(4) 0.0367(4) -0.0036(2) 0.0005(3) 0.0077(2)
F2 0.0501(4) 0.0420(4) 0.0424(4) -0.0108(2) -0.0015(3) -0.0006(2)
C1 0.0438(6) 0.0407(5) 0.0417(6) 0.0034(4) -0.0019(4) -0.0006(4)
C2 0.0468(6) 0.0481(6) 0.0471(6) 0.0028(4) -0.0099(5) 0.0063(4)
C3 0.0531(6) 0.0489(6) 0.0358(5) -0.0063(4) -0.0040(4) -0.0043(4)
C4 0.0447(6) 0.0416(5) 0.0345(5) 0.0011(4) -0.0010(4) -0.0014(3)
C5 0.0352(5) 0.0404(5) 0.0305(5) -0.0012(3) 0.0012(3) 0.0005(3)
C6 0.0364(5) 0.0367(5) 0.0290(5) 0.0029(3) 0.0020(4) -0.0012(3)
C7 0.0391(5) 0.0346(5) 0.0291(5) 0.0019(3) 0.0021(4) 0.0012(3)
C8 0.0379(5) 0.0344(5) 0.0335(5) -0.0034(3) 0.0021(4) -0.0022(3)

loop_
_atom_type_symbol
_atom_type_description
_atom_type_scat_dispersion_real
_atom_type_scat_dispersion_imag
_atom_type_scat_source
C C 0.0033 0.0016 'International Tables Vol C Tables 4.2.6.8 and 6.1.1.4'
H H 0.0000 0.0000 'International Tables Vol C Tables 4.2.6.8 and 6.1.1.4'
F F 0.0171 0.0103 'International Tables Vol C Tables 4.2.6.8 and 6.1.1.4'
N N 0.0061 0.0033 'International Tables Vol C Tables 4.2.6.8 and 6.1.1.4'

loop_
_geom_angle_atom_site_label_1
_geom_angle_atom_site_label_2
_geom_angle_atom_site_label_3
_geom_angle_site_symmetry_1
_geom_angle_site_symmetry_3
_geom_angle
C3 N C2 . . 116.53(11)
C5 C1 C2 . . 118.40(10)
C5 C1 H1 . . 120.8
C2 C1 H1 . . 120.8
N C2 C1 . . 124.08(10)
N C2 H2 . . 118.0
C1 C2 H2 . . 118.0
N C3 C4 . . 124.17(10)
N C3 H3 . . 117.9
C4 C3 H3 . . 117.9
C3 C4 C5 . . 118.43(10)
C3 C4 H4 . . 120.8
C5 C4 H4 . . 120.8
C1 C5 C4 . . 118.36(10)
C1 C5 C6 . . 121.09(9)
C4 C5 C6 . . 120.54(9)
C8 C6 C7 5_565 . 115.84(10)
C8 C6 C5 5_565 . 121.98(9)
C7 C6 C5 . . 122.17(8)
F1 C7 C6 . . 120.57(9)
F1 C7 C8 . . 117.34(8)
C6 C7 C8 . . 122.05(8)
F2 C8 C6 . 5_565 120.30(9)
F2 C8 C7 . . 117.58(8)
C6 C8 C7 5_565 . 122.11(9)

loop_
_geom_bond_atom_site_label_1
_geom_bond_atom_site_label_2
_geom_bond_site_symmetry_2
_geom_bond_distance
N C3 . 1.3331(17)
N C2 . 1.3379(17)
F1 C7 . 1.3454(13)
F2 C8 . 1.3485(13)
C1 C5 . 1.3875(16)
C1 C2 . 1.3952(16)
C1 H1 . 0.93
C2 H2 . 0.93
C3 C4 . 1.3923(16)
C3 H3 . 0.93
C4 C5 . 1.3933(16)
C4 H4 . 0.93
C5 C6 . 1.4936(16)
C6 C8 5_565 1.3848(15)
C6 C7 . 1.3887(14)
C7 C8 . 1.3899(15)
C8 C6 5_565 1.3848(15)
